data_7027798
loop_
_publ_author_name
'Suzuki, Toshiaki'
'Shiotsuki, Masashi'
'Wada, Kenji'
'Kondo, Teruyuki'
'Mitsudo, Take-aki'

_publ_section_title
;
 Syntheses and structures of novel zerovalent ruthenium monodentate amine
 complexes&#x200A;&#x2020;
;
_journal_issue 23
_journal_name_full 'Journal of the Chemical Society, Dalton Transactions'
_journal_page_first 4231
_journal_paper_doi 10.1039/a907333g
_journal_year 1999
_chemical_compound_source 'prepared by T. Mitsudo et al.'
_chemical_formula_analytical 'C19 H23 N O4 Ru '
_chemical_formula_moiety 'C19 H23 N O4 Ru '
_chemical_formula_structural 'C19 H23 N O4 Ru '
_chemical_formula_sum 'C19 H23 N O4 Ru'
_chemical_formula_weight 430.46
_chemical_melting_point '68 - 69_C (dec)'
_chemical_name_common Ru(\h6-cot)(dmfm)(py)
_space_group_IT_number 2
_symmetry_cell_setting triclinic
_symmetry_Int_Tables_number 2
_symmetry_space_group_name_Hall '-P 1'
_symmetry_space_group_name_H-M 'P -1'
_audit_creation_date 'Sat Sep 4 16:57:35 1999'
_audit_creation_method 'from TEXRAY.INF file'
_audit_update_record 'Man Sep 6 1999'
_cell_angle_alpha 99.29(4)
_cell_angle_beta 101.56(3)
_cell_angle_gamma 86.71(4)
_cell_formula_units_Z 2
_cell_length_a 9.303(4)
_cell_length_b 13.772(7)
_cell_length_c 7.379(3)
_cell_measurement_reflns_used 25
_cell_measurement_temperature 296.2
_cell_measurement_theta_max 15.0
_cell_measurement_theta_min 14.9
_cell_volume 913.8(7)
_computing_cell_refinement 'Rigaku/AFC Diffractometer Control'
_computing_data_collection 'Rigaku/AFC Diffractometer Control'
_computing_data_reduction teXsan
_computing_molecular_graphics 'ORTEP (Johnson C. K. 1976)'
_computing_publication_material teXsan
_computing_structure_refinement teXsan
_computing_structure_solution SIR92
_diffrn_ambient_temperature 296.2
_diffrn_measurement_device_type 'Rigaku AFC7R'
_diffrn_measurement_method \w-2\q
_diffrn_orient_matrix_UB_11 -0.03901
_diffrn_orient_matrix_UB_12 0.04651
_diffrn_orient_matrix_UB_13 0.09860
_diffrn_orient_matrix_UB_21 0.08398
_diffrn_orient_matrix_UB_22 -0.01869
_diffrn_orient_matrix_UB_23 0.09684
_diffrn_orient_matrix_UB_31 0.05891
_diffrn_orient_matrix_UB_32 0.05390
_diffrn_orient_matrix_UB_33 -0.02219
_diffrn_radiation_detector 'scintillation counter'
_diffrn_radiation_monochromator graphite
_diffrn_radiation_source 'Rigaku rotating anode'
_diffrn_radiation_type 'Mo K\a'
_diffrn_radiation_wavelength 0.7107
_diffrn_reflns_av_R_equivalents 0.015
_diffrn_reflns_av_sigmaI/netI 0.032
_diffrn_reflns_limit_h_max 12
_diffrn_reflns_limit_h_min 0
_diffrn_reflns_limit_k_max 17
_diffrn_reflns_limit_k_min -17
_diffrn_reflns_limit_l_max 9
_diffrn_reflns_limit_l_min -9
_diffrn_reflns_number 4451
_diffrn_reflns_reduction_process 'Lp corrections applied'
_diffrn_reflns_theta_max 27.50
_diffrn_reflns_theta_min 2.66
_diffrn_standards_decay_% -5.57
_diffrn_standards_interval_count 150
_diffrn_standards_number 3
_exptl_absorpt_coefficient_mu 0.881
_exptl_absorpt_correction_type none
_exptl_crystal_colour orange
_exptl_crystal_density_diffrn 1.564
_exptl_crystal_density_method 'not measured'
_exptl_crystal_description prismatic
_exptl_crystal_F_000 440.00
_exptl_crystal_size_max 0.200
_exptl_crystal_size_mid 0.100
_exptl_crystal_size_min 0.100
_refine_diff_density_max 0.20
_refine_diff_density_min -0.87
_refine_ls_extinction_method none
_refine_ls_goodness_of_fit_ref 1.133
_refine_ls_hydrogen_treatment refall
_refine_ls_matrix_type full
_refine_ls_number_constraints 0
_refine_ls_number_parameters 318
_refine_ls_number_reflns 3747
_refine_ls_number_restraints 0
_refine_ls_R_factor_all 0.0261
_refine_ls_R_factor_gt 0.0261
_refine_ls_shift/su_max 0.0000
_refine_ls_shift/su_mean 0.0000
_refine_ls_structure_factor_coef F
_refine_ls_weighting_scheme unit
_refine_ls_wR_factor_gt 0.0316
_refine_ls_wR_factor_ref 0.0316
_reflns_number_gt 3747
_reflns_number_total 4193
_reflns_threshold_expression >2.0sigma(I)
_cod_data_source_file 907333gsup1.cif
_cod_data_source_block 5e
_cod_depositor_comments
;
The following automatic conversions were performed:
'_reflns_observed_expression' tag replaced with
'_reflns_threshold_expression' tag as specified in the replacement
file
'cod-tools/trunk/perl-scripts/inputs/replacement_tags.lst'.

'_atom_site_calc_flags'
tag replaced with '_atom_site_calc_flag' tag as specified in the
replacement file
'cod-tools/trunk/perl-scripts/inputs/replacement_tags.lst'.

'_atom_type_scat_imag'
tag replaced with '_atom_type_scat_dispersion_imag' tag as specified
in the replacement file
'cod-tools/trunk/perl-scripts/inputs/replacement_tags.lst'.

Automatic conversion script
Id: cif_correct_tags 3137 2015-03-23 15:08:43Z antanas 
;
_cod_original_sg_symbol_H-M 'P -1         '
_cod_original_formula_sum 'C19 H23 N O4 Ru '
_cod_database_code 7027798

loop_
_symmetry_equiv_pos_as_xyz
x,y,z
-x,-y,-z

loop_
_atom_site_label
_atom_site_type_symbol
_atom_site_fract_x
_atom_site_fract_y
_atom_site_fract_z
_atom_site_U_iso_or_equiv
_atom_site_adp_type
_atom_site_occupancy
_atom_site_calc_flag
Ru Ru 0.69451(3) 0.19289(2) 0.31566(3) 0.03075(6) Uani 1.00 d
O(1) O 0.3714(2) 0.3383(2) 0.1358(3) 0.0457(6) Uani 1.00 d
O(2) O 0.3544(2) 0.1914(2) -0.0500(3) 0.0446(6) Uani 1.00 d
O(3) O 0.8811(3) 0.3019(2) -0.0004(3) 0.0564(8) Uani 1.00 d
O(4) O 0.9008(3) 0.4122(2) 0.2639(4) 0.0551(7) Uani 1.00 d
N(1) N 0.5654(3) 0.2852(2) 0.4952(3) 0.0372(6) Uani 1.00 d
C(1) C 0.5897(3) 0.2500(2) 0.0687(4) 0.0357(7) Uani 1.00 d
C(2) C 0.6922(3) 0.3194(2) 0.1844(4) 0.0361(7) Uani 1.00 d
C(3) C 0.4313(3) 0.2677(2) 0.0589(4) 0.0355(7) Uani 1.00 d
C(4) C 0.1979(4) 0.1988(3) -0.0605(6) 0.055(1) Uani 1.00 d
C(5) C 0.8303(3) 0.3405(2) 0.1329(4) 0.0407(8) Uani 1.00 d
C(6) C 1.0418(5) 0.4403(4) 0.2404(9) 0.074(2) Uani 1.00 d
C(7) C 0.9171(3) 0.2034(2) 0.4981(4) 0.0426(8) Uani 1.00 d
C(8) C 0.8262(4) 0.1515(3) 0.5797(4) 0.0462(9) Uani 1.00 d
C(9) C 0.7234(4) 0.0751(3) 0.5010(5) 0.052(1) Uani 1.00 d
C(10) C 0.6617(4) 0.0310(3) 0.3156(6) 0.053(1) Uani 1.00 d
C(11) C 0.6980(4) 0.0507(2) 0.1478(5) 0.0483(9) Uani 1.00 d
C(12) C 0.8290(4) 0.0956(2) 0.1452(4) 0.0431(8) Uani 1.00 d
C(13) C 0.9753(4) 0.0683(3) 0.2601(5) 0.0478(9) Uani 1.00 d
C(14) C 1.0331(4) 0.1591(3) 0.3901(5) 0.0473(9) Uani 1.00 d
C(15) C 0.6222(4) 0.3675(2) 0.6036(5) 0.0473(9) Uani 1.00 d
C(16) C 0.5437(5) 0.4297(3) 0.7176(5) 0.057(1) Uani 1.00 d
C(17) C 0.4038(5) 0.4069(3) 0.7222(6) 0.059(1) Uani 1.00 d
C(18) C 0.3450(4) 0.3226(3) 0.6138(6) 0.056(1) Uani 1.00 d
C(19) C 0.4281(4) 0.2631(3) 0.5025(5) 0.0456(9) Uani 1.00 d
H(1) H 0.614(4) 0.207(2) -0.055(5) 0.048(9) Uiso 1.00 d
H(2) H 0.650(3) 0.381(2) 0.264(4) 0.041(8) Uiso 1.00 d
H(4a) H 0.161(5) 0.262(3) -0.089(6) 0.07(1) Uiso 1.00 d
H(4b) H 0.174(5) 0.190(4) 0.085(7) 0.102(10) Uiso 1.00 d
H(4c) H 0.164(5) 0.139(4) -0.124(7) 0.098(10) Uiso 1.00 d
H(6a) H 1.108(7) 0.395(5) 0.234(9) 0.139(7) Uiso 1.00 calc
H(6b) H 1.035(7) 0.497(5) 0.208(10) 0.145(7) Uiso 1.00 calc
H(6c) H 1.093(7) 0.500(5) 0.386(9) 0.141(8) Uiso 1.00 calc
H(7) H 0.945(4) 0.268(3) 0.582(5) 0.048(9) Uiso 1.00 d
H(8) H 0.804(4) 0.185(3) 0.707(5) 0.058(9) Uiso 1.00 d
H(9) H 0.672(5) 0.060(3) 0.596(6) 0.071(10) Uiso 1.00 d
H(10) H 0.575(5) -0.007(3) 0.300(6) 0.08(1) Uiso 1.00 d
H(11) H 0.616(4) 0.031(2) 0.022(5) 0.043(8) Uiso 1.00 d
H(12) H 0.836(4) 0.119(2) 0.024(5) 0.047(9) Uiso 1.00 d
H(13a) H 0.959(4) 0.016(3) 0.332(5) 0.050(9) Uiso 1.00 d
H(13b) H 1.046(4) 0.046(3) 0.180(5) 0.055(9) Uiso 1.00 d
H(14a) H 1.132(4) 0.146(3) 0.479(5) 0.056(9) Uiso 1.00 d
H(14b) H 1.067(4) 0.204(2) 0.315(5) 0.042(8) Uiso 1.00 d
H(15) H 0.725(4) 0.388(3) 0.600(5) 0.055(9) Uiso 1.00 d
H(16) H 0.594(4) 0.490(3) 0.785(6) 0.069(10) Uiso 1.00 d
H(17) H 0.347(5) 0.446(3) 0.799(6) 0.08(1) Uiso 1.00 d
H(18) H 0.247(5) 0.302(3) 0.608(6) 0.08(1) Uiso 1.00 d
H(19) H 0.382(4) 0.201(3) 0.417(5) 0.055(9) Uiso 1.00 d

loop_
_atom_site_aniso_label
_atom_site_aniso_U_11
_atom_site_aniso_U_22
_atom_site_aniso_U_33
_atom_site_aniso_U_12
_atom_site_aniso_U_13
_atom_site_aniso_U_23
Ru 0.0295(1) 0.0297(1) 0.0295(1) 0.00196(8) 0.00134(8) 0.00052(8)
O(1) 0.038(1) 0.041(1) 0.052(1) 0.0075(9) 0.0042(10) -0.0028(10)
O(2) 0.034(1) 0.043(1) 0.049(1) 0.0001(9) -0.0019(9) -0.0033(10)
O(3) 0.046(1) 0.077(2) 0.046(1) -0.002(1) 0.017(1) 0.001(1)
O(4) 0.044(1) 0.053(1) 0.067(2) -0.013(1) 0.015(1) -0.004(1)
N(1) 0.038(1) 0.037(1) 0.034(1) 0.001(1) 0.006(1) 0.002(1)
C(1) 0.032(1) 0.040(2) 0.032(1) 0.005(1) 0.000(1) 0.006(1)
C(2) 0.033(1) 0.036(1) 0.038(2) 0.002(1) 0.004(1) 0.007(1)
C(3) 0.035(1) 0.037(1) 0.032(1) 0.003(1) 0.000(1) 0.006(1)
C(4) 0.035(2) 0.060(2) 0.064(2) -0.006(2) 0.000(2) -0.001(2)
C(5) 0.036(2) 0.042(2) 0.043(2) 0.002(1) 0.003(1) 0.010(1)
C(6) 0.047(2) 0.074(3) 0.103(4) -0.021(2) 0.016(2) 0.012(3)
C(7) 0.036(2) 0.045(2) 0.038(2) 0.002(1) -0.007(1) -0.002(1)
C(8) 0.048(2) 0.055(2) 0.032(2) 0.014(2) -0.001(1) 0.011(1)
C(9) 0.057(2) 0.048(2) 0.057(2) 0.008(2) 0.015(2) 0.025(2)
C(10) 0.049(2) 0.034(2) 0.075(3) -0.003(1) 0.006(2) 0.008(2)
C(11) 0.051(2) 0.032(2) 0.051(2) 0.006(1) -0.004(2) -0.009(1)
C(12) 0.046(2) 0.041(2) 0.036(2) 0.014(1) 0.004(1) -0.003(1)
C(13) 0.043(2) 0.050(2) 0.046(2) 0.017(1) 0.006(1) 0.004(2)
C(14) 0.033(2) 0.054(2) 0.051(2) 0.005(1) 0.002(1) 0.006(2)
C(15) 0.051(2) 0.041(2) 0.046(2) -0.004(1) 0.010(2) -0.005(1)
C(16) 0.081(3) 0.038(2) 0.051(2) 0.002(2) 0.018(2) -0.004(2)
C(17) 0.079(3) 0.050(2) 0.055(2) 0.020(2) 0.033(2) 0.013(2)
C(18) 0.052(2) 0.064(2) 0.057(2) 0.007(2) 0.025(2) 0.013(2)
C(19) 0.042(2) 0.050(2) 0.045(2) -0.002(1) 0.011(1) 0.005(1)

loop_
_atom_type_symbol
_atom_type_description
_atom_type_scat_dispersion_real
_atom_type_scat_dispersion_imag
_atom_type_scat_source
C C 0.003 0.002
;International Tables for Crystallography
(1992, Vol. C, Tables 4.2.6.8 and 6.1.1.1)
;
H H 0.000 0.000
;International Tables for Crystallography
(1992, Vol. C, Table 6.1.1.2)
;
N N 0.006 0.003
;International Tables for Crystallography
(1992, Vol. C, Tables 4.2.6.8 and 6.1.1.1)
;
O O 0.011 0.006
;International Tables for Crystallography
(1992, Vol. C, Tables 4.2.6.8 and 6.1.1.1)
;
Ru Ru -1.259 0.836
;International Tables for Crystallography
(1992, Vol. C, Tables 4.2.6.8 and 6.1.1.1)
;

loop_
_geom_angle_atom_site_label_1
_geom_angle_atom_site_label_2
_geom_angle_atom_site_label_3
_geom_angle
_geom_angle_site_symmetry_1
_geom_angle_site_symmetry_2
_geom_angle_site_symmetry_3
_geom_angle_publ_flag
N(1) Ru C(1) 94.2(1) 1_555 1_555 1_555 yes
N(1) Ru C(2) 84.6(1) 1_555 1_555 1_555 yes
N(1) Ru C(7) 100.8(1) 1_555 1_555 1_555 yes
N(1) Ru C(8) 85.5(1) 1_555 1_555 1_555 yes
N(1) Ru C(9) 91.4(1) 1_555 1_555 1_555 yes
N(1) Ru C(10) 111.1(1) 1_555 1_555 1_555 yes
N(1) Ru C(11) 141.8(1) 1_555 1_555 1_555 yes
N(1) Ru C(12) 177.3(1) 1_555 1_555 1_555 yes
C(1) Ru C(2) 39.5(1) 1_555 1_555 1_555 yes
C(1) Ru C(7) 135.3(1) 1_555 1_555 1_555 yes
C(1) Ru C(8) 171.6(1) 1_555 1_555 1_555 yes
C(1) Ru C(9) 151.0(1) 1_555 1_555 1_555 yes
C(1) Ru C(10) 115.9(1) 1_555 1_555 1_555 yes
C(1) Ru C(11) 88.1(1) 1_555 1_555 1_555 yes
C(1) Ru C(12) 88.5(1) 1_555 1_555 1_555 yes
C(2) Ru C(7) 100.2(1) 1_555 1_555 1_555 yes
C(2) Ru C(8) 132.3(1) 1_555 1_555 1_555 yes
C(2) Ru C(9) 169.3(1) 1_555 1_555 1_555 yes
C(2) Ru C(10) 153.6(1) 1_555 1_555 1_555 yes
C(2) Ru C(11) 118.4(1) 1_555 1_555 1_555 yes
C(2) Ru C(12) 97.8(1) 1_555 1_555 1_555 yes
C(7) Ru C(8) 37.0(1) 1_555 1_555 1_555 yes
C(7) Ru C(9) 70.8(1) 1_555 1_555 1_555 yes
C(7) Ru C(10) 97.4(1) 1_555 1_555 1_555 yes
C(7) Ru C(11) 104.0(1) 1_555 1_555 1_555 yes
C(7) Ru C(12) 77.5(1) 1_555 1_555 1_555 yes
C(8) Ru C(9) 37.3(1) 1_555 1_555 1_555 yes
C(8) Ru C(10) 71.8(1) 1_555 1_555 1_555 yes
C(8) Ru C(11) 97.3(1) 1_555 1_555 1_555 yes
C(8) Ru C(12) 91.9(1) 1_555 1_555 1_555 yes
C(9) Ru C(10) 36.7(1) 1_555 1_555 1_555 yes
C(9) Ru C(11) 70.4(1) 1_555 1_555 1_555 yes
C(9) Ru C(12) 86.0(1) 1_555 1_555 1_555 yes
C(10) Ru C(11) 37.3(1) 1_555 1_555 1_555 yes
C(10) Ru C(12) 67.1(1) 1_555 1_555 1_555 yes
C(11) Ru C(12) 37.7(1) 1_555 1_555 1_555 yes
C(3) O(2) C(4) 115.2(3) 1_555 1_555 1_555 yes
C(5) O(4) C(6) 117.3(3) 1_555 1_555 1_555 yes
Ru N(1) C(15) 120.2(2) 1_555 1_555 1_555 yes
Ru N(1) C(19) 122.1(2) 1_555 1_555 1_555 yes
C(15) N(1) C(19) 117.6(3) 1_555 1_555 1_555 yes
Ru C(1) C(2) 69.8(2) 1_555 1_555 1_555 yes
Ru C(1) C(3) 112.7(2) 1_555 1_555 1_555 yes
Ru C(1) H(1) 112(1) 1_555 1_555 1_555 no
C(2) C(1) C(3) 120.1(3) 1_555 1_555 1_555 yes
C(2) C(1) H(1) 121(1) 1_555 1_555 1_555 no
C(3) C(1) H(1) 112(1) 1_555 1_555 1_555 no
Ru C(2) C(1) 70.7(2) 1_555 1_555 1_555 yes
Ru C(2) C(5) 116.2(2) 1_555 1_555 1_555 yes
Ru C(2) H(2) 110(1) 1_555 1_555 1_555 no
C(1) C(2) C(5) 122.6(3) 1_555 1_555 1_555 yes
C(1) C(2) H(2) 117(1) 1_555 1_555 1_555 no
C(5) C(2) H(2) 112(1) 1_555 1_555 1_555 no
O(1) C(3) O(2) 122.0(3) 1_555 1_555 1_555 yes
O(1) C(3) C(1) 127.2(3) 1_555 1_555 1_555 yes
O(2) C(3) C(1) 110.7(2) 1_555 1_555 1_555 yes
O(2) C(4) H(4a) 110(2) 1_555 1_555 1_555 no
O(2) C(4) H(4b) 108(2) 1_555 1_555 1_555 no
O(2) C(4) H(4c) 104(3) 1_555 1_555 1_555 no
H(4a) C(4) H(4b) 108(3) 1_555 1_555 1_555 no
H(4a) C(4) H(4c) 125(3) 1_555 1_555 1_555 no
H(4b) C(4) H(4c) 97(3) 1_555 1_555 1_555 no
O(3) C(5) O(4) 122.4(3) 1_555 1_555 1_555 yes
O(3) C(5) C(2) 128.2(3) 1_555 1_555 1_555 yes
O(4) C(5) C(2) 109.4(3) 1_555 1_555 1_555 yes
O(4) C(6) H(6a) 117(4) 1_555 1_555 1_555 no
O(4) C(6) H(6b) 110(4) 1_555 1_555 1_555 no
O(4) C(6) H(6c) 106(2) 1_555 1_555 1_555 no
H(6a) C(6) H(6b) 130(6) 1_555 1_555 1_555 no
H(6a) C(6) H(6c) 104(5) 1_555 1_555 1_555 no
H(6b) C(6) H(6c) 73(4) 1_555 1_555 1_555 no
Ru C(7) C(8) 71.2(2) 1_555 1_555 1_555 yes
Ru C(7) C(14) 110.9(2) 1_555 1_555 1_555 yes
Ru C(7) H(7) 118(1) 1_555 1_555 1_555 no
C(8) C(7) C(14) 126.5(3) 1_555 1_555 1_555 yes
C(8) C(7) H(7) 109(1) 1_555 1_555 1_555 no
C(14) C(7) H(7) 114(1) 1_555 1_555 1_555 no
Ru C(8) C(7) 71.8(2) 1_555 1_555 1_555 yes
Ru C(8) C(9) 72.6(2) 1_555 1_555 1_555 yes
Ru C(8) H(8) 119(2) 1_555 1_555 1_555 no
C(7) C(8) C(9) 131.9(3) 1_555 1_555 1_555 yes
C(7) C(8) H(8) 115(2) 1_555 1_555 1_555 no
C(9) C(8) H(8) 109(2) 1_555 1_555 1_555 no
Ru C(9) C(8) 70.1(2) 1_555 1_555 1_555 yes
Ru C(9) C(10) 72.0(2) 1_555 1_555 1_555 yes
Ru C(9) H(9) 133(2) 1_555 1_555 1_555 no
C(8) C(9) C(10) 134.6(3) 1_555 1_555 1_555 yes
C(8) C(9) H(9) 110(2) 1_555 1_555 1_555 no
C(10) C(9) H(9) 113(2) 1_555 1_555 1_555 no
Ru C(10) C(9) 71.3(2) 1_555 1_555 1_555 yes
Ru C(10) C(11) 66.6(2) 1_555 1_555 1_555 yes
Ru C(10) H(10) 132(2) 1_555 1_555 1_555 no
C(9) C(10) C(11) 126.6(3) 1_555 1_555 1_555 yes
C(9) C(10) H(10) 117(2) 1_555 1_555 1_555 no
C(11) C(10) H(10) 115(2) 1_555 1_555 1_555 no
Ru C(11) C(10) 76.1(2) 1_555 1_555 1_555 yes
Ru C(11) C(12) 73.3(2) 1_555 1_555 1_555 yes
Ru C(11) H(11) 121(1) 1_555 1_555 1_555 no
C(10) C(11) C(12) 122.3(3) 1_555 1_555 1_555 yes
C(10) C(11) H(11) 115(1) 1_555 1_555 1_555 no
C(12) C(11) H(11) 122(1) 1_555 1_555 1_555 no
Ru C(12) C(11) 69.0(2) 1_555 1_555 1_555 yes
Ru C(12) C(13) 112.0(2) 1_555 1_555 1_555 yes
Ru C(12) H(12) 113(1) 1_555 1_555 1_555 no
C(11) C(12) C(13) 122.6(3) 1_555 1_555 1_555 yes
C(11) C(12) H(12) 116(1) 1_555 1_555 1_555 no
C(13) C(12) H(12) 114(1) 1_555 1_555 1_555 no
C(12) C(13) C(14) 107.8(3) 1_555 1_555 1_555 yes
C(12) C(13) H(13a) 108(2) 1_555 1_555 1_555 no
C(12) C(13) H(13b) 110(2) 1_555 1_555 1_555 no
C(14) C(13) H(13a) 111(2) 1_555 1_555 1_555 no
C(14) C(13) H(13b) 108(2) 1_555 1_555 1_555 no
H(13a) C(13) H(13b) 110(2) 1_555 1_555 1_555 no
C(7) C(14) C(13) 109.4(3) 1_555 1_555 1_555 yes
C(7) C(14) H(14a) 111(2) 1_555 1_555 1_555 no
C(7) C(14) H(14b) 114(1) 1_555 1_555 1_555 no
C(13) C(14) H(14a) 112(2) 1_555 1_555 1_555 no
C(13) C(14) H(14b) 108(1) 1_555 1_555 1_555 no
H(14a) C(14) H(14b) 100(2) 1_555 1_555 1_555 no
N(1) C(15) C(16) 122.5(3) 1_555 1_555 1_555 yes
N(1) C(15) H(15) 120(2) 1_555 1_555 1_555 no
C(16) C(15) H(15) 117(2) 1_555 1_555 1_555 no
C(15) C(16) C(17) 119.2(4) 1_555 1_555 1_555 yes
C(15) C(16) H(16) 115(2) 1_555 1_555 1_555 no
C(17) C(16) H(16) 125(2) 1_555 1_555 1_555 no
C(16) C(17) C(18) 119.0(3) 1_555 1_555 1_555 yes
C(16) C(17) H(17) 122(2) 1_555 1_555 1_555 no
C(18) C(17) H(17) 118(2) 1_555 1_555 1_555 no
C(17) C(18) C(19) 119.5(4) 1_555 1_555 1_555 yes
C(17) C(18) H(18) 123(2) 1_555 1_555 1_555 no
C(19) C(18) H(18) 116(2) 1_555 1_555 1_555 no
N(1) C(19) C(18) 122.2(3) 1_555 1_555 1_555 yes
N(1) C(19) H(19) 118(2) 1_555 1_555 1_555 no
C(18) C(19) H(19) 119(2) 1_555 1_555 1_555 no

loop_
_geom_bond_atom_site_label_1
_geom_bond_atom_site_label_2
_geom_bond_distance
_geom_bond_site_symmetry_1
_geom_bond_site_symmetry_2
_geom_bond_publ_flag
Ru N(1) 2.175(3) 1_555 1_555 yes
Ru C(1) 2.134(3) 1_555 1_555 yes
Ru C(2) 2.122(3) 1_555 1_555 yes
Ru C(7) 2.231(3) 1_555 1_555 yes
Ru C(8) 2.223(3) 1_555 1_555 yes
Ru C(9) 2.257(3) 1_555 1_555 yes
Ru C(10) 2.267(4) 1_555 1_555 yes
Ru C(11) 2.143(3) 1_555 1_555 yes
Ru C(12) 2.199(3) 1_555 1_555 yes
O(1) C(3) 1.209(4) 1_555 1_555 yes
O(2) C(3) 1.358(4) 1_555 1_555 yes
O(2) C(4) 1.441(4) 1_555 1_555 yes
O(3) C(5) 1.209(4) 1_555 1_555 yes
O(4) C(5) 1.361(4) 1_555 1_555 yes
O(4) C(6) 1.439(5) 1_555 1_555 yes
N(1) C(15) 1.345(4) 1_555 1_555 yes
N(1) C(19) 1.344(4) 1_555 1_555 yes
C(1) C(2) 1.438(4) 1_555 1_555 yes
C(1) C(3) 1.469(4) 1_555 1_555 yes
C(1) H(1) 1.06(3) 1_555 1_555 no
C(2) C(5) 1.467(4) 1_555 1_555 yes
C(2) H(2) 1.05(3) 1_555 1_555 no
C(4) H(4a) 0.96(4) 1_555 1_555 no
C(4) H(4b) 1.16(5) 1_555 1_555 no
C(4) H(4c) 0.92(5) 1_555 1_555 no
C(6) H(6a) 0.85(6) 1_555 1_555 no
C(6) H(6b) 0.85(7) 1_555 1_555 no
C(6) H(6c) 1.27(6) 1_555 1_555 no
C(7) C(8) 1.415(5) 1_555 1_555 yes
C(7) C(14) 1.510(5) 1_555 1_555 yes
C(7) H(7) 1.01(3) 1_555 1_555 no
C(8) C(9) 1.433(5) 1_555 1_555 yes
C(8) H(8) 1.03(4) 1_555 1_555 no
C(9) C(10) 1.424(5) 1_555 1_555 yes
C(9) H(9) 0.98(4) 1_555 1_555 no
C(10) C(11) 1.417(5) 1_555 1_555 yes
C(10) H(10) 0.96(4) 1_555 1_555 no
C(11) C(12) 1.402(5) 1_555 1_555 yes
C(11) H(11) 1.08(3) 1_555 1_555 no
C(12) C(13) 1.515(4) 1_555 1_555 yes
C(12) H(12) 1.01(3) 1_555 1_555 no
C(13) C(14) 1.502(5) 1_555 1_555 yes
C(13) H(13a) 1.00(4) 1_555 1_555 no
C(13) H(13b) 0.97(4) 1_555 1_555 no
C(14) H(14a) 1.04(4) 1_555 1_555 no
C(14) H(14b) 0.99(3) 1_555 1_555 no
C(15) C(16) 1.385(5) 1_555 1_555 yes
C(15) H(15) 1.02(4) 1_555 1_555 no
C(16) C(17) 1.364(6) 1_555 1_555 yes
C(16) H(16) 0.98(4) 1_555 1_555 no
C(17) C(18) 1.373(6) 1_555 1_555 yes
C(17) H(17) 0.94(4) 1_555 1_555 no
C(18) C(19) 1.381(5) 1_555 1_555 yes
C(18) H(18) 0.96(4) 1_555 1_555 no
C(19) H(19) 1.04(4) 1_555 1_555 no

loop_
_geom_contact_atom_site_label_1
_geom_contact_atom_site_label_2
_geom_contact_distance
_geom_contact_site_symmetry_1
_geom_contact_site_symmetry_2
_geom_contact_publ_flag
O(1) H(6a) 2.73(7) 1_555 1_455 no
O(1) H(17) 3.06(4) 1_555 1_554 no
O(1) C(16) 3.291(4) 1_555 2_666 no
O(1) C(17) 3.410(4) 1_555 1_554 no
O(1) C(6) 3.475(6) 1_555 1_455 no
O(2) H(10) 3.01(4) 1_555 2_655 no
O(2) H(11) 3.10(3) 1_555 2_655 no
O(2) H(18) 3.12(4) 1_555 1_554 no
O(2) C(18) 3.282(4) 1_555 1_554 no
O(2) C(11) 3.339(4) 1_555 2_655 no
O(2) C(10) 3.353(4) 1_555 2_655 no
O(3) H(4a) 2.82(4) 1_555 1_655 no
O(3) H(4b) 3.06(5) 1_555 1_655 no
O(3) H(7) 3.21(3) 1_555 1_554 no
O(3) C(4) 3.277(5) 1_555 1_655 no
O(3) H(15) 3.38(4) 1_555 1_554 no
O(3) C(8) 3.401(4) 1_555 1_554 no
O(3) H(4c) 3.52(5) 1_555 1_655 no
O(3) H(6b) 3.57(7) 1_555 2_765 no
O(3) C(15) 3.598(4) 1_555 1_554 no
O(4) H(6c) 2.66(6) 1_555 2_766 no
O(4) H(17) 2.95(4) 1_555 2_666 no
N(1) H(1) 3.59(3) 1_555 1_556 no
C(2) H(17) 3.22(4) 1_555 2_666 no
C(3) H(17) 3.32(4) 1_555 1_554 no
C(3) C(17) 3.337(5) 1_555 1_554 no
C(3) H(16) 3.36(4) 1_555 2_666 no
C(3) C(18) 3.417(5) 1_555 1_554 no
C(3) H(18) 3.51(4) 1_555 1_554 no
C(4) H(18) 3.14(4) 1_555 1_554 no
C(4) H(14b) 3.24(3) 1_555 1_455 no
C(4) H(14a) 3.30(4) 1_555 1_454 no
C(4) H(6a) 3.36(7) 1_555 1_455 no
C(4) H(7) 3.39(3) 1_555 1_454 no
C(4) H(13b) 3.48(4) 1_555 1_455 no
C(4) H(13a) 3.50(4) 1_555 2_655 no
C(4) C(11) 3.510(5) 1_555 2_655 no
C(4) H(11) 3.55(3) 1_555 2_655 no
C(5) H(17) 3.31(4) 1_555 2_666 no
C(5) H(8) 3.47(4) 1_555 1_554 no
C(6) H(15) 3.22(4) 1_555 2_766 no
C(6) H(6c) 3.22(6) 1_555 2_766 no
C(6) H(4a) 3.47(4) 1_555 1_655 no
C(6) H(6b) 3.48(7) 1_555 2_765 no
C(7) H(18) 3.32(4) 1_555 1_655 no
C(7) H(4a) 3.43(4) 1_555 1_656 no
C(7) H(4c) 3.43(5) 1_555 1_656 no
C(7) H(13a) 3.50(4) 1_555 2_756 no
C(8) H(13a) 3.03(4) 1_555 2_756 no
C(8) H(12) 3.37(4) 1_555 1_556 no
C(8) H(4c) 3.46(5) 1_555 1_656 no
C(8) H(13b) 3.51(4) 1_555 2_756 no
C(9) H(13a) 3.23(4) 1_555 2_756 no
C(9) H(14a) 3.27(4) 1_555 2_756 no
C(9) H(13b) 3.43(4) 1_555 2_756 no
C(10) H(4c) 3.09(5) 1_555 2_655 no
C(10) H(11) 3.26(3) 1_555 2_655 no
C(10) H(14a) 3.38(4) 1_555 2_756 no
C(11) H(4c) 2.85(5) 1_555 2_655 no
C(11) H(11) 3.14(3) 1_555 2_655 no
C(12) H(13b) 3.20(4) 1_555 2_755 no
C(12) H(4c) 3.21(5) 1_555 2_655 no
C(13) H(4c) 3.14(5) 1_555 2_655 no
C(13) H(4b) 3.15(5) 1_555 1_655 no
C(13) H(13a) 3.33(4) 1_555 2_756 no
C(13) H(13b) 3.34(4) 1_555 2_755 no
C(14) H(4b) 2.92(5) 1_555 1_655 no
C(14) H(18) 2.93(4) 1_555 1_655 no
C(14) H(19) 3.29(4) 1_555 1_655 no
C(14) H(13a) 3.39(4) 1_555 2_756 no
C(14) H(4c) 3.59(5) 1_555 1_656 no
C(15) H(6c) 3.28(6) 1_555 2_766 no
C(16) H(2) 3.09(3) 1_555 2_666 no
C(17) H(2) 2.93(3) 1_555 2_666 no
C(18) H(14a) 3.13(4) 1_555 1_455 no
C(18) H(4a) 3.27(4) 1_555 1_556 no
C(18) H(14b) 3.36(3) 1_555 1_455 no
C(18) H(6a) 3.45(7) 1_555 1_455 no
C(19) H(14a) 3.23(4) 1_555 1_455 no
C(19) H(14b) 3.46(3) 1_555 1_455 no
C(19) H(1) 3.56(3) 1_555 1_556 no
H(1) H(8) 2.71(5) 1_555 1_554 no
H(1) H(9) 3.12(5) 1_555 1_554 no
H(1) H(10) 3.41(6) 1_555 2_655 no
H(2) H(17) 2.51(5) 1_555 2_666 no
H(2) H(16) 2.81(5) 1_555 2_666 no
H(2) H(6c) 3.42(7) 1_555 2_766 no
H(4a) H(18) 2.66(6) 1_555 1_554 no
H(4a) H(7) 2.84(5) 1_555 1_454 no
H(4a) H(6a) 2.87(8) 1_555 1_455 no
H(4a) H(14a) 3.29(6) 1_555 1_454 no
H(4a) H(17) 3.44(6) 1_555 1_554 no
H(4a) H(14b) 3.50(5) 1_555 1_455 no
H(4a) H(8) 3.51(6) 1_555 1_454 no
H(4b) H(13b) 2.63(6) 1_555 1_455 no
H(4b) H(6a) 2.94(8) 1_555 1_455 no
H(4b) H(14a) 3.17(6) 1_555 1_455 no
H(4b) H(12) 3.27(6) 1_555 1_455 no
H(4b) H(11) 3.59(6) 1_555 2_655 no
H(4c) H(13a) 2.59(6) 1_555 2_655 no
H(4c) H(14a) 2.90(6) 1_555 1_454 no
H(4c) H(11) 3.11(6) 1_555 2_655 no
H(4c) H(13b) 3.16(6) 1_555 1_455 no
H(4c) H(13b) 3.22(6) 1_555 2_655 no
H(4c) H(10) 3.31(7) 1_555 2_655 no
H(4c) H(7) 3.32(6) 1_555 1_454 no
H(4c) H(8) 3.38(6) 1_555 1_454 no
H(4c) H(18) 3.43(7) 1_555 1_554 no
H(4c) H(12) 3.48(6) 1_555 1_455 no
H(4c) H(14b) 3.51(6) 1_555 1_455 no
H(6a) H(18) 3.24(8) 1_555 1_655 no
H(6a) H(16) 3.31(8) 1_555 2_766 no
H(6a) H(15) 3.39(7) 1_555 2_766 no
H(6b) H(15) 2.81(8) 1_555 2_766 no
H(6b) H(6b) 3.0(1) 1_555 2_765 no
H(6b) H(7) 3.35(8) 1_555 2_766 no
H(6b) H(6c) 3.44(10) 1_555 2_766 no
H(6b) H(16) 3.45(8) 1_555 2_766 no
H(6b) H(17) 3.60(8) 1_555 2_666 no
H(6c) H(6c) 2.6(1) 1_555 2_766 no
H(6c) H(7) 3.17(7) 1_555 2_766 no
H(6c) H(16) 3.41(7) 1_555 2_766 no
H(6c) H(18) 3.50(8) 1_555 1_655 no
H(7) H(18) 2.84(6) 1_555 1_655 no
H(8) H(12) 2.60(5) 1_555 1_556 no
H(8) H(13a) 3.45(5) 1_555 2_756 no
H(8) H(13b) 3.56(5) 1_555 2_756 no
H(9) H(10) 2.73(6) 1_555 2_656 no
H(9) H(12) 3.22(5) 1_555 1_556 no
H(9) H(13b) 3.22(5) 1_555 2_756 no
H(9) H(14a) 3.32(5) 1_555 2_756 no
H(9) H(11) 3.38(5) 1_555 1_556 no
H(9) H(13a) 3.50(5) 1_555 2_756 no
H(10) H(11) 2.65(5) 1_555 2_655 no
H(10) H(10) 3.48(9) 1_555 2_656 no
H(10) H(14a) 3.52(6) 1_555 2_756 no
H(12) H(13b) 2.81(5) 1_555 2_755 no
H(13a) H(13a) 2.55(7) 1_555 2_756 no
H(13a) H(14a) 3.05(5) 1_555 2_756 no
H(13b) H(13b) 2.74(7) 1_555 2_755 no
H(14a) H(19) 2.64(5) 1_555 1_655 no
H(14b) H(18) 2.68(5) 1_555 1_655 no
H(14b) H(19) 2.88(5) 1_555 1_655 no
H(16) H(17) 3.00(6) 1_555 2_667 no

loop_
_geom_torsion_atom_site_label_1
_geom_torsion_atom_site_label_2
_geom_torsion_atom_site_label_3
_geom_torsion_atom_site_label_4
_geom_torsion
_geom_torsion_site_symmetry_1
_geom_torsion_site_symmetry_2
_geom_torsion_site_symmetry_3
_geom_torsion_site_symmetry_4
_geom_torsion_publ_flag
Ru N(1) C(15) C(16) 178.7(3) 1_555 1_555 1_555 1_555 yes
Ru N(1) C(19) C(18) -178.8(3) 1_555 1_555 1_555 1_555 yes
Ru C(1) C(2) C(5) 109.3(3) 1_555 1_555 1_555 1_555 yes
Ru C(1) C(3) O(1) 81.3(4) 1_555 1_555 1_555 1_555 yes
Ru C(1) C(3) O(2) -97.8(2) 1_555 1_555 1_555 1_555 yes
Ru C(2) C(1) C(3) 105.2(3) 1_555 1_555 1_555 1_555 yes
Ru C(2) C(5) O(3) 78.7(4) 1_555 1_555 1_555 1_555 yes
Ru C(2) C(5) O(4) -100.1(3) 1_555 1_555 1_555 1_555 yes
Ru C(7) C(8) C(9) 44.1(4) 1_555 1_555 1_555 1_555 yes
Ru C(7) C(14) C(13) -38.9(3) 1_555 1_555 1_555 1_555 yes
Ru C(8) C(7) C(14) -102.5(3) 1_555 1_555 1_555 1_555 yes
Ru C(8) C(9) C(10) 35.2(4) 1_555 1_555 1_555 1_555 yes
Ru C(9) C(8) C(7) -43.9(4) 1_555 1_555 1_555 1_555 yes
Ru C(9) C(10) C(11) 39.2(3) 1_555 1_555 1_555 1_555 yes
Ru C(10) C(9) C(8) -34.8(4) 1_555 1_555 1_555 1_555 yes
Ru C(10) C(11) C(12) 59.6(3) 1_555 1_555 1_555 1_555 yes
Ru C(11) C(10) C(9) -40.7(4) 1_555 1_555 1_555 1_555 yes
Ru C(11) C(12) C(13) 103.3(3) 1_555 1_555 1_555 1_555 yes
Ru C(12) C(11) C(10) -60.9(3) 1_555 1_555 1_555 1_555 yes
Ru C(12) C(13) C(14) -41.5(4) 1_555 1_555 1_555 1_555 yes
O(1) C(3) O(2) C(4) -2.5(4) 1_555 1_555 1_555 1_555 yes
O(1) C(3) C(1) C(2) 2.2(5) 1_555 1_555 1_555 1_555 yes
O(2) C(3) C(1) C(2) -176.9(3) 1_555 1_555 1_555 1_555 yes
O(3) C(5) O(4) C(6) -1.1(5) 1_555 1_555 1_555 1_555 yes
O(3) C(5) C(2) C(1) -4.3(5) 1_555 1_555 1_555 1_555 yes
O(4) C(5) C(2) C(1) 177.0(3) 1_555 1_555 1_555 1_555 yes
N(1) Ru C(1) C(2) 76.2(2) 1_555 1_555 1_555 1_555 yes
N(1) Ru C(1) C(3) -38.9(2) 1_555 1_555 1_555 1_555 yes
N(1) Ru C(2) C(1) -103.4(2) 1_555 1_555 1_555 1_555 yes
N(1) Ru C(2) C(5) 139.0(2) 1_555 1_555 1_555 1_555 yes
N(1) Ru C(7) C(8) 67.3(2) 1_555 1_555 1_555 1_555 yes
N(1) Ru C(7) C(14) -169.9(2) 1_555 1_555 1_555 1_555 yes
N(1) Ru C(8) C(7) -114.7(2) 1_555 1_555 1_555 1_555 yes
N(1) Ru C(8) C(9) 98.2(2) 1_555 1_555 1_555 1_555 yes
N(1) Ru C(9) C(8) -80.7(2) 1_555 1_555 1_555 1_555 yes
N(1) Ru C(9) C(10) 124.9(2) 1_555 1_555 1_555 1_555 yes
N(1) Ru C(10) C(9) -61.6(2) 1_555 1_555 1_555 1_555 yes
N(1) Ru C(10) C(11) 152.0(2) 1_555 1_555 1_555 1_555 yes
N(1) Ru C(11) C(10) -45.2(3) 1_555 1_555 1_555 1_555 yes
N(1) Ru C(11) C(12) -175.6(2) 1_555 1_555 1_555 1_555 yes
N(1) Ru C(12) C(11) 80(2) 1_555 1_555 1_555 1_555 yes
N(1) Ru C(12) C(13) -37(2) 1_555 1_555 1_555 1_555 yes
N(1) C(15) C(16) C(17) 0.5(6) 1_555 1_555 1_555 1_555 yes
N(1) C(19) C(18) C(17) -0.5(6) 1_555 1_555 1_555 1_555 yes
C(1) Ru N(1) C(15) -100.1(3) 1_555 1_555 1_555 1_555 yes
C(1) Ru N(1) C(19) 79.8(3) 1_555 1_555 1_555 1_555 yes
C(1) Ru C(2) C(5) -117.6(3) 1_555 1_555 1_555 1_555 yes
C(1) Ru C(7) C(8) 174.7(2) 1_555 1_555 1_555 1_555 yes
C(1) Ru C(7) C(14) -62.4(3) 1_555 1_555 1_555 1_555 yes
C(1) Ru C(8) C(7) -26.2(9) 1_555 1_555 1_555 1_555 yes
C(1) Ru C(8) C(9) -173.3(8) 1_555 1_555 1_555 1_555 yes
C(1) Ru C(9) C(8) 178.0(2) 1_555 1_555 1_555 1_555 yes
C(1) Ru C(9) C(10) 23.6(4) 1_555 1_555 1_555 1_555 yes
C(1) Ru C(10) C(9) -167.6(2) 1_555 1_555 1_555 1_555 yes
C(1) Ru C(10) C(11) 46.0(2) 1_555 1_555 1_555 1_555 yes
C(1) Ru C(11) C(10) -139.6(2) 1_555 1_555 1_555 1_555 yes
C(1) Ru C(11) C(12) 89.9(2) 1_555 1_555 1_555 1_555 yes
C(1) Ru C(12) C(11) -89.0(2) 1_555 1_555 1_555 1_555 yes
C(1) Ru C(12) C(13) 153.1(3) 1_555 1_555 1_555 1_555 yes
C(1) C(2) Ru C(7) 156.6(2) 1_555 1_555 1_555 1_555 yes
C(1) C(2) Ru C(8) 177.7(2) 1_555 1_555 1_555 1_555 yes
C(1) C(2) Ru C(9) -171.6(6) 1_555 1_555 1_555 1_555 yes
C(1) C(2) Ru C(10) 25.3(4) 1_555 1_555 1_555 1_555 yes
C(1) C(2) Ru C(11) 44.5(2) 1_555 1_555 1_555 1_555 yes
C(1) C(2) Ru C(12) 77.9(2) 1_555 1_555 1_555 1_555 yes
C(1) C(3) O(2) C(4) 176.6(3) 1_555 1_555 1_555 1_555 yes
C(2) Ru N(1) C(15) -61.7(3) 1_555 1_555 1_555 1_555 yes
C(2) Ru N(1) C(19) 118.2(3) 1_555 1_555 1_555 1_555 yes
C(2) Ru C(1) C(3) -115.2(3) 1_555 1_555 1_555 1_555 yes
C(2) Ru C(7) C(8) 153.7(2) 1_555 1_555 1_555 1_555 yes
C(2) Ru C(7) C(14) -83.5(3) 1_555 1_555 1_555 1_555 yes
C(2) Ru C(8) C(7) -36.2(3) 1_555 1_555 1_555 1_555 yes
C(2) Ru C(8) C(9) 176.7(2) 1_555 1_555 1_555 1_555 yes
C(2) Ru C(9) C(8) -13.1(8) 1_555 1_555 1_555 1_555 yes
C(2) Ru C(9) C(10) -167.5(6) 1_555 1_555 1_555 1_555 yes
C(2) Ru C(10) C(9) 174.8(3) 1_555 1_555 1_555 1_555 yes
C(2) Ru C(10) C(11) 28.4(4) 1_555 1_555 1_555 1_555 yes
C(2) Ru C(11) C(10) -166.1(2) 1_555 1_555 1_555 1_555 yes
C(2) Ru C(11) C(12) 63.4(2) 1_555 1_555 1_555 1_555 yes
C(2) Ru C(12) C(11) -127.4(2) 1_555 1_555 1_555 1_555 yes
C(2) Ru C(12) C(13) 114.7(3) 1_555 1_555 1_555 1_555 yes
C(2) C(1) Ru C(7) -33.8(2) 1_555 1_555 1_555 1_555 yes
C(2) C(1) Ru C(8) -11.6(9) 1_555 1_555 1_555 1_555 yes
C(2) C(1) Ru C(9) 176.8(2) 1_555 1_555 1_555 1_555 yes
C(2) C(1) Ru C(10) -167.8(2) 1_555 1_555 1_555 1_555 yes
C(2) C(1) Ru C(11) -141.9(2) 1_555 1_555 1_555 1_555 yes
C(2) C(1) Ru C(12) -104.3(2) 1_555 1_555 1_555 1_555 yes
C(2) C(5) O(4) C(6) 177.7(3) 1_555 1_555 1_555 1_555 yes
C(3) C(1) Ru C(7) -149.0(2) 1_555 1_555 1_555 1_555 yes
C(3) C(1) Ru C(8) -126.7(8) 1_555 1_555 1_555 1_555 yes
C(3) C(1) Ru C(9) 61.6(4) 1_555 1_555 1_555 1_555 yes
C(3) C(1) Ru C(10) 77.0(2) 1_555 1_555 1_555 1_555 yes
C(3) C(1) Ru C(11) 102.9(2) 1_555 1_555 1_555 1_555 yes
C(3) C(1) Ru C(12) 140.6(2) 1_555 1_555 1_555 1_555 yes
C(3) C(1) C(2) C(5) -145.4(3) 1_555 1_555 1_555 1_555 yes
C(5) C(2) Ru C(7) 38.9(2) 1_555 1_555 1_555 1_555 yes
C(5) C(2) Ru C(8) 60.1(3) 1_555 1_555 1_555 1_555 yes
C(5) C(2) Ru C(9) 70.8(8) 1_555 1_555 1_555 1_555 yes
C(5) C(2) Ru C(10) -92.3(3) 1_555 1_555 1_555 1_555 yes
C(5) C(2) Ru C(11) -73.2(3) 1_555 1_555 1_555 1_555 yes
C(5) C(2) Ru C(12) -39.7(2) 1_555 1_555 1_555 1_555 yes
C(7) Ru N(1) C(15) 37.6(3) 1_555 1_555 1_555 1_555 yes
C(7) Ru N(1) C(19) -142.5(3) 1_555 1_555 1_555 1_555 yes
C(7) Ru C(8) C(9) -147.1(3) 1_555 1_555 1_555 1_555 yes
C(7) Ru C(9) C(8) 20.3(2) 1_555 1_555 1_555 1_555 yes
C(7) Ru C(9) C(10) -134.1(2) 1_555 1_555 1_555 1_555 yes
C(7) Ru C(10) C(9) 43.1(2) 1_555 1_555 1_555 1_555 yes
C(7) Ru C(10) C(11) -103.3(2) 1_555 1_555 1_555 1_555 yes
C(7) Ru C(11) C(10) 83.9(2) 1_555 1_555 1_555 1_555 yes
C(7) Ru C(11) C(12) -46.6(2) 1_555 1_555 1_555 1_555 yes
C(7) Ru C(12) C(11) 133.8(2) 1_555 1_555 1_555 1_555 yes
C(7) Ru C(12) C(13) 15.9(3) 1_555 1_555 1_555 1_555 yes
C(7) C(8) Ru C(9) 147.1(3) 1_555 1_555 1_555 1_555 yes
C(7) C(8) Ru C(10) 131.3(2) 1_555 1_555 1_555 1_555 yes
C(7) C(8) Ru C(11) 103.6(2) 1_555 1_555 1_555 1_555 yes
C(7) C(8) Ru C(12) 66.2(2) 1_555 1_555 1_555 1_555 yes
C(7) C(8) C(9) C(10) -8.6(7) 1_555 1_555 1_555 1_555 yes
C(7) C(14) C(13) C(12) 52.4(4) 1_555 1_555 1_555 1_555 yes
C(8) Ru N(1) C(15) 71.5(3) 1_555 1_555 1_555 1_555 yes
C(8) Ru N(1) C(19) -108.6(3) 1_555 1_555 1_555 1_555 yes
C(8) Ru C(7) C(14) 122.8(3) 1_555 1_555 1_555 1_555 yes
C(8) Ru C(9) C(10) -154.4(3) 1_555 1_555 1_555 1_555 yes
C(8) Ru C(10) C(9) 16.0(2) 1_555 1_555 1_555 1_555 yes
C(8) Ru C(10) C(11) -130.5(2) 1_555 1_555 1_555 1_555 yes
C(8) Ru C(11) C(10) 46.8(2) 1_555 1_555 1_555 1_555 yes
C(8) Ru C(11) C(12) -83.7(2) 1_555 1_555 1_555 1_555 yes
C(8) Ru C(12) C(11) 99.4(2) 1_555 1_555 1_555 1_555 yes
C(8) Ru C(12) C(13) -18.5(3) 1_555 1_555 1_555 1_555 yes
C(8) C(7) Ru C(9) -20.4(2) 1_555 1_555 1_555 1_555 yes
C(8) C(7) Ru C(10) -46.0(2) 1_555 1_555 1_555 1_555 yes
C(8) C(7) Ru C(11) -83.5(2) 1_555 1_555 1_555 1_555 yes
C(8) C(7) Ru C(12) -110.5(2) 1_555 1_555 1_555 1_555 yes
C(8) C(7) C(14) C(13) 42.6(4) 1_555 1_555 1_555 1_555 yes
C(8) C(9) Ru C(10) 154.4(3) 1_555 1_555 1_555 1_555 yes
C(8) C(9) Ru C(11) 133.6(2) 1_555 1_555 1_555 1_555 yes
C(8) C(9) Ru C(12) 98.4(2) 1_555 1_555 1_555 1_555 yes
C(8) C(9) C(10) C(11) 4.4(7) 1_555 1_555 1_555 1_555 yes
C(9) Ru N(1) C(15) 108.4(3) 1_555 1_555 1_555 1_555 yes
C(9) Ru N(1) C(19) -71.7(3) 1_555 1_555 1_555 1_555 yes
C(9) Ru C(7) C(14) 102.4(3) 1_555 1_555 1_555 1_555 yes
C(9) Ru C(10) C(11) -146.4(3) 1_555 1_555 1_555 1_555 yes
C(9) Ru C(11) C(10) 20.5(2) 1_555 1_555 1_555 1_555 yes
C(9) Ru C(11) C(12) -109.9(2) 1_555 1_555 1_555 1_555 yes
C(9) Ru C(12) C(11) 62.6(2) 1_555 1_555 1_555 1_555 yes
C(9) Ru C(12) C(13) -55.3(3) 1_555 1_555 1_555 1_555 yes
C(9) C(8) Ru C(10) -15.8(2) 1_555 1_555 1_555 1_555 yes
C(9) C(8) Ru C(11) -43.5(2) 1_555 1_555 1_555 1_555 yes
C(9) C(8) Ru C(12) -80.9(2) 1_555 1_555 1_555 1_555 yes
C(9) C(8) C(7) C(14) -58.4(5) 1_555 1_555 1_555 1_555 yes
C(9) C(10) Ru C(11) 146.4(3) 1_555 1_555 1_555 1_555 yes
C(9) C(10) Ru C(12) 116.1(2) 1_555 1_555 1_555 1_555 yes
C(9) C(10) C(11) C(12) 18.9(5) 1_555 1_555 1_555 1_555 yes
C(10) Ru N(1) C(15) 140.1(3) 1_555 1_555 1_555 1_555 yes
C(10) Ru N(1) C(19) -40.0(3) 1_555 1_555 1_555 1_555 yes
C(10) Ru C(7) C(14) 76.8(3) 1_555 1_555 1_555 1_555 yes
C(10) Ru C(11) C(12) -130.5(3) 1_555 1_555 1_555 1_555 yes
C(10) Ru C(12) C(11) 30.1(2) 1_555 1_555 1_555 1_555 yes
C(10) Ru C(12) C(13) -87.8(3) 1_555 1_555 1_555 1_555 yes
C(10) C(9) Ru C(11) -20.9(2) 1_555 1_555 1_555 1_555 yes
C(10) C(9) Ru C(12) -56.0(2) 1_555 1_555 1_555 1_555 yes
C(10) C(11) Ru C(12) 130.5(3) 1_555 1_555 1_555 1_555 yes
C(10) C(11) C(12) C(13) 42.4(5) 1_555 1_555 1_555 1_555 yes
C(11) Ru N(1) C(15) 167.5(3) 1_555 1_555 1_555 1_555 yes
C(11) Ru N(1) C(19) -12.6(3) 1_555 1_555 1_555 1_555 yes
C(11) Ru C(7) C(14) 39.3(3) 1_555 1_555 1_555 1_555 yes
C(11) Ru C(12) C(13) -117.9(4) 1_555 1_555 1_555 1_555 yes
C(11) C(10) Ru C(12) -30.3(2) 1_555 1_555 1_555 1_555 yes
C(11) C(12) C(13) C(14) -120.0(4) 1_555 1_555 1_555 1_555 yes
C(12) Ru N(1) C(15) 90(2) 1_555 1_555 1_555 1_555 yes
C(12) Ru N(1) C(19) -89(2) 1_555 1_555 1_555 1_555 yes
C(12) Ru C(7) C(14) 12.3(2) 1_555 1_555 1_555 1_555 yes
C(15) N(1) C(19) C(18) 1.1(5) 1_555 1_555 1_555 1_555 yes
C(15) C(16) C(17) C(18) 0.1(6) 1_555 1_555 1_555 1_555 yes
C(16) C(15) N(1) C(19) -1.2(5) 1_555 1_555 1_555 1_555 yes
C(16) C(17) C(18) C(19) -0.1(6) 1_555 1_555 1_555 1_555 yes
